data_9016945
loop_
_publ_author_name
'Jacob, D.'
'Palatinus, L.'
'Cuvillier, P.'
'Leroux, H.'
'Domeneghetti, C.'
'Camara, F.'

_publ_section_title
;
 Ordering state in orthopyroxene as determined by precession electron diffraction
;
_journal_name_full 'American Mineralogist'
_journal_page_first 1526
_journal_page_last 1534
_journal_volume 98
_journal_year 2013
_chemical_compound_source 'Wilson Terrane, North Victoria Land, Antarctica'
_chemical_formula_sum 'Fe0.296 Mg0.704 O3 Si'
_chemical_name_mineral Enstatite
_space_group_IT_number 61
_space_group_name_Hall '-P 2ac 2ab'
_space_group_name_H-M_alt 'P b c a'
_symmetry_space_group_name_H-M 'P b c a'
_cell_angle_alpha 90
_cell_angle_beta 90
_cell_angle_gamma 90
_cell_length_a 18.3022
_cell_length_b 8.8816
_cell_length_c 5.2082
_cell_formula_units_Z 16
_cell_volume 846.608
_database_code_amcsd 0020255
_exptl_crystal_density_diffrn 3.444
_cod_data_source_file inputs/fixed/downloads/05/05573.cif
_cod_data_source_block 05573
_cod_original_formula_sum '(Fe.296 Mg.704) Si O3'
_cod_database_code 9016945

loop_
_space_group_symop_operation_xyz
x,y,z
x,1/2-y,1/2+z
-x,1/2+y,1/2-z
1/2-x,1/2+y,z
1/2+x,1/2-y,-z
1/2+x,y,1/2-z
1/2-x,-y,1/2+z
-x,-y,-z

loop_
_atom_site_aniso_label
_atom_site_aniso_U_11
_atom_site_aniso_U_22
_atom_site_aniso_U_33
_atom_site_aniso_U_12
_atom_site_aniso_U_13
_atom_site_aniso_U_23
FeM1 0.00990 0.00770 0.00780 0.00003 -0.00070 0.00040
MgM1 0.00990 0.00770 0.00780 0.00003 -0.00070 0.00040
MgM2 0.01270 0.01060 0.00916 -0.00117 -0.00225 0.00010
FeM2 0.01270 0.01060 0.00916 -0.00117 -0.00225 0.00010
SiA 0.00808 0.00710 0.00720 -0.00058 0.00022 -0.00014
SiB 0.00780 0.00650 0.00760 0.00023 -0.00039 0.00021
O1A 0.00870 0.00940 0.00930 -0.00010 0.00010 0.00020
O1B 0.00870 0.00910 0.00950 0.00040 -0.00080 0.00010
O2A 0.01210 0.00870 0.01120 -0.00260 -0.00110 0.00070
O2B 0.01220 0.01040 0.01010 0.00220 -0.00020 0.00190
O3A 0.01130 0.01330 0.00970 0.00050 0.00030 -0.00350
O3B 0.01080 0.01220 0.01080 -0.00130 0.00000 -0.00300

loop_
_atom_site_label
_atom_site_fract_x
_atom_site_fract_y
_atom_site_fract_z
_atom_site_occupancy
_atom_site_U_iso_or_equiv
FeM1 0.37572 0.65432 0.87017 0.15400 0.00847
MgM1 0.37572 0.65432 0.87017 0.84600 0.00847
MgM2 0.37781 0.48408 0.36400 0.56100 0.01080
FeM2 0.37781 0.48408 0.36400 0.43900 0.01080
SiA 0.27167 0.34083 0.05061 1.00000 0.00745
SiB 0.47379 0.33676 0.79653 1.00000 0.00733
O1A 0.18356 0.33892 0.03960 1.00000 0.00910
O1B 0.56237 0.33840 0.79750 1.00000 0.00910
O2A 0.31121 0.50097 0.04920 1.00000 0.01070
O2B 0.43345 0.48420 0.69320 1.00000 0.01090
O3A 0.30276 0.22755 -0.17310 1.00000 0.01140
O3B 0.44738 0.19880 0.59770 1.00000 0.01130

loop_
_cod_related_entry_id
_cod_related_entry_database
_cod_related_entry_code
1 AMCSD 0020255
